data_7160201
loop_
_publ_author_name
'Panda, Tarun K.'
'Devadkar , Ajitaro'
'Paul, Ishita'
'Dey, Soumyadip'
'Sau, Abhijit'

_publ_section_title
;
 Facile access to trifluoromethyl propargyl alcohol by metal free transfer
 hydrogenation and cyanation of alkynyl Ketone
;
_journal_name_full 'Organic &amp; Biomolecular Chemistry'
_journal_paper_doi 10.1039/D4OB00844H
_journal_year 2024
_chemical_formula_moiety 'C18 H14 F3 N3'
_chemical_formula_sum 'C18 H14 F3 N3'
_chemical_formula_weight 329.32
_space_group_crystal_system triclinic
_space_group_IT_number 2
_space_group_name_Hall '-P 1'
_space_group_name_H-M_alt 'P -1'
_atom_sites_solution_hydrogens geom
_audit_creation_method SHELXL-2018/3
_audit_update_record
;
2024-04-21 deposited with the CCDC.	2024-11-01 downloaded from the CCDC.
;
_cell_angle_alpha 105.651(2)
_cell_angle_beta 105.770(2)
_cell_angle_gamma 101.840(2)
_cell_formula_units_Z 2
_cell_length_a 7.0003(5)
_cell_length_b 10.2027(7)
_cell_length_c 12.3065(8)
_cell_measurement_reflns_used 23404
_cell_measurement_temperature 173(2)
_cell_measurement_theta_max 27.188
_cell_measurement_theta_min 2.173
_cell_volume 776.85(9)
_computing_cell_refinement 'SAINT V8.38A (Bruker, 2018)'
_computing_data_collection 'SAINT V8.38A (Bruker, 2018)'
_computing_data_reduction 'SAINT V8.38A (Bruker, 2018)'
_computing_molecular_graphics 'Olex2 1.3 (Dolomanov et al., 2009)'
_computing_publication_material 'ORTEP III and WINGX'
_computing_structure_refinement 'SHELXL-2018/3 (Sheldrick, 2018)'
_computing_structure_solution 'SHELXT 2018/2 (Sheldrick, 2018)'
_diffrn_ambient_temperature 173(2)
_diffrn_measured_fraction_theta_full 0.995
_diffrn_measured_fraction_theta_max 0.993
_diffrn_measurement_device_type '\f and \w scans'
_diffrn_radiation_type MoK\a
_diffrn_radiation_wavelength 0.71073
_diffrn_reflns_av_R_equivalents 0.0471
_diffrn_reflns_av_unetI/netI 0.0281
_diffrn_reflns_Laue_measured_fraction_full 0.995
_diffrn_reflns_Laue_measured_fraction_max 0.993
_diffrn_reflns_limit_h_max 8
_diffrn_reflns_limit_h_min -8
_diffrn_reflns_limit_k_max 13
_diffrn_reflns_limit_k_min -13
_diffrn_reflns_limit_l_max 15
_diffrn_reflns_limit_l_min -15
_diffrn_reflns_number 23404
_diffrn_reflns_point_group_measured_fraction_full 0.995
_diffrn_reflns_point_group_measured_fraction_max 0.993
_diffrn_reflns_theta_full 25.242
_diffrn_reflns_theta_max 27.188
_diffrn_reflns_theta_min 2.173
_diffrn_source 'Bruker APEX-II CCD'
_exptl_absorpt_coefficient_mu 0.110
_exptl_absorpt_correction_T_max 0.987
_exptl_absorpt_correction_T_min 0.979
_exptl_absorpt_correction_type multi-scan
_exptl_crystal_colour colorless
_exptl_crystal_density_diffrn 1.408
_exptl_crystal_description plates
_exptl_crystal_F_000 340
_exptl_crystal_size_max 0.19
_exptl_crystal_size_mid 0.17
_exptl_crystal_size_min 0.12
_refine_diff_density_max 0.258
_refine_diff_density_min -0.212
_refine_diff_density_rms 0.039
_refine_ls_extinction_method none
_refine_ls_goodness_of_fit_ref 1.035
_refine_ls_hydrogen_treatment constr
_refine_ls_matrix_type full
_refine_ls_number_parameters 218
_refine_ls_number_reflns 3427
_refine_ls_number_restraints 0
_refine_ls_restrained_S_all 1.035
_refine_ls_R_factor_all 0.0409
_refine_ls_R_factor_gt 0.0370
_refine_ls_shift/su_max 0.000
_refine_ls_shift/su_mean 0.000
_refine_ls_structure_factor_coef Fsqd
_refine_ls_weighting_details 'w=1/[\s^2^(Fo^2^)+(0.0464P)^2^+0.2291P] where P=(Fo^2^+2Fc^2^)/3'
_refine_ls_weighting_scheme calc
_refine_ls_wR_factor_gt 0.0959
_refine_ls_wR_factor_ref 0.0990
_reflns_Friedel_coverage 0.000
_reflns_number_gt 3087
_reflns_number_total 3427
_reflns_threshold_expression 'I > 2\s(I)'
_cod_data_source_file d4ob00844h2.cif
_cod_data_source_block shelx_6b
_cod_database_code 7160201
_shelx_shelxl_version_number 2018/3
_shelx_space_group_comment
;
The symmetry employed for this shelxl refinement is uniquely defined
by the following loop, which should always be used as a source of
symmetry information in preference to the above space-group names.
They are only intended as comments.
;

loop_
_space_group_symop_operation_xyz
'x, y, z'
'-x, -y, -z'

loop_
_atom_site_label
_atom_site_type_symbol
_atom_site_fract_x
_atom_site_fract_y
_atom_site_fract_z
_atom_site_U_iso_or_equiv
_atom_site_adp_type
_atom_site_occupancy
_atom_site_site_symmetry_order
_atom_site_calc_flag
_atom_site_refinement_flags_posn
_atom_site_refinement_flags_adp
_atom_site_refinement_flags_occupancy
_atom_site_disorder_assembly
_atom_site_disorder_group
N1 N 0.52774(15) 0.67046(10) 0.21203(9) 0.0282(2) Uani 1 1 d . . . . .
N2 N 0.2029(2) -0.04460(12) -0.06899(12) 0.0459(3) Uani 1 1 d . . . . .
N3 N 0.38800(15) 0.74657(10) 0.20897(8) 0.0260(2) Uani 1 1 d . . . . .
F1 F 0.17254(12) 0.93283(8) 0.21547(8) 0.0469(2) Uani 1 1 d . . . . .
F2 F 0.39503(13) 1.04381(8) 0.39384(7) 0.0430(2) Uani 1 1 d . . . . .
F3 F 0.45123(13) 1.09524(8) 0.24532(7) 0.0423(2) Uani 1 1 d . . . . .
C1 C 0.7797(3) 0.65442(19) 0.65443(14) 0.0550(4) Uani 1 1 d . . . . .
H1A H 0.808600 0.572328 0.674787 0.083 Uiso 1 1 calc R U . . .
H1B H 0.628890 0.635567 0.619935 0.083 Uiso 1 1 calc R U . . .
H1C H 0.837346 0.739501 0.727324 0.083 Uiso 1 1 calc R U . . .
C2 C 0.8781(2) 0.67874(13) 0.56431(11) 0.0342(3) Uani 1 1 d . . . . .
C3 C 0.76996(19) 0.70349(12) 0.46259(11) 0.0294(2) Uani 1 1 d . . . . .
H3 H 0.630653 0.705477 0.449744 0.035 Uiso 1 1 calc R U . . .
C4 C 0.86185(17) 0.72537(11) 0.37943(10) 0.0246(2) Uani 1 1 d . . . . .
C5 C 0.74733(17) 0.76124(12) 0.27332(10) 0.0263(2) Uani 1 1 d . . . . .
H5 H 0.822122 0.752400 0.214328 0.032 Uiso 1 1 calc R U . . .
C6 C 0.45945(18) 0.52489(11) 0.15044(9) 0.0250(2) Uani 1 1 d . . . . .
C7 C 0.60415(19) 0.44864(13) 0.14428(10) 0.0299(2) Uani 1 1 d . . . . .
H7 H 0.749009 0.497619 0.179996 0.036 Uiso 1 1 calc R U . . .
C8 C 0.5363(2) 0.30246(13) 0.08635(11) 0.0318(3) Uani 1 1 d . . . . .
H8 H 0.634812 0.251285 0.082461 0.038 Uiso 1 1 calc R U . . .
C9 C 0.3242(2) 0.22978(12) 0.03364(10) 0.0302(3) Uani 1 1 d . . . . .
C10 C 0.2553(2) 0.07682(13) -0.02328(11) 0.0355(3) Uani 1 1 d . . . . .
C11 C 0.48994(18) 0.87908(12) 0.26229(10) 0.0260(2) Uani 1 1 d . . . . .
C12 C 0.72144(18) 0.91285(12) 0.31041(11) 0.0302(3) Uani 1 1 d . . . . .
H12A H 0.778115 0.960810 0.398870 0.036 Uiso 1 1 calc R U . . .
H12B H 0.789475 0.973356 0.272560 0.036 Uiso 1 1 calc R U . . .
C13 C 1.0815(2) 0.67591(13) 0.58071(12) 0.0386(3) Uani 1 1 d . . . . .
H13 H 1.158383 0.659871 0.649843 0.046 Uiso 1 1 calc R U . . .
C14 C 1.17294(19) 0.69593(14) 0.49859(13) 0.0388(3) Uani 1 1 d . . . . .
H14 H 1.311871 0.693141 0.511205 0.047 Uiso 1 1 calc R U . . .
C15 C 1.06392(18) 0.72028(12) 0.39707(12) 0.0318(3) Uani 1 1 d . . . . .
H15 H 1.127537 0.733337 0.340137 0.038 Uiso 1 1 calc R U . . .
C16 C 0.37590(19) 0.98679(12) 0.27804(11) 0.0309(3) Uani 1 1 d . . . . .
C17 C 0.24619(18) 0.45160(12) 0.09516(10) 0.0278(2) Uani 1 1 d . . . . .
H17 H 0.147304 0.502735 0.097189 0.033 Uiso 1 1 calc R U . . .
C18 C 0.17931(19) 0.30562(12) 0.03785(10) 0.0306(3) Uani 1 1 d . . . . .
H18 H 0.034587 0.256435 0.001167 0.037 Uiso 1 1 calc R U . . .

loop_
_atom_site_aniso_label
_atom_site_aniso_U_11
_atom_site_aniso_U_22
_atom_site_aniso_U_33
_atom_site_aniso_U_23
_atom_site_aniso_U_13
_atom_site_aniso_U_12
N1 0.0257(5) 0.0221(5) 0.0307(5) 0.0060(4) 0.0034(4) 0.0072(4)
N2 0.0477(7) 0.0275(6) 0.0509(7) 0.0031(5) 0.0104(6) 0.0107(5)
N3 0.0292(5) 0.0232(5) 0.0240(4) 0.0078(4) 0.0064(4) 0.0088(4)
F1 0.0303(4) 0.0328(4) 0.0613(5) 0.0056(4) 0.0006(4) 0.0110(3)
F2 0.0548(5) 0.0355(4) 0.0379(4) 0.0061(3) 0.0177(4) 0.0186(4)
F3 0.0509(5) 0.0278(4) 0.0497(5) 0.0206(3) 0.0118(4) 0.0129(3)
C1 0.0866(12) 0.0616(10) 0.0414(8) 0.0294(7) 0.0342(8) 0.0412(9)
C2 0.0486(7) 0.0265(6) 0.0283(6) 0.0088(5) 0.0124(5) 0.0152(5)
C3 0.0317(6) 0.0301(6) 0.0309(6) 0.0112(5) 0.0131(5) 0.0147(5)
C4 0.0247(5) 0.0193(5) 0.0260(5) 0.0052(4) 0.0067(4) 0.0056(4)
C5 0.0263(5) 0.0239(5) 0.0275(5) 0.0089(4) 0.0090(4) 0.0059(4)
C6 0.0335(6) 0.0216(5) 0.0189(5) 0.0078(4) 0.0076(4) 0.0075(4)
C7 0.0314(6) 0.0277(6) 0.0278(6) 0.0076(5) 0.0075(5) 0.0090(5)
C8 0.0408(7) 0.0278(6) 0.0280(6) 0.0086(5) 0.0112(5) 0.0153(5)
C9 0.0434(7) 0.0222(5) 0.0224(5) 0.0063(4) 0.0095(5) 0.0089(5)
C10 0.0428(7) 0.0275(6) 0.0317(6) 0.0068(5) 0.0093(5) 0.0110(5)
C11 0.0299(6) 0.0226(5) 0.0243(5) 0.0091(4) 0.0072(4) 0.0068(4)
C12 0.0293(6) 0.0229(5) 0.0351(6) 0.0110(5) 0.0067(5) 0.0058(4)
C13 0.0433(7) 0.0280(6) 0.0334(6) 0.0091(5) -0.0026(5) 0.0111(5)
C14 0.0244(6) 0.0316(6) 0.0516(8) 0.0127(6) 0.0019(5) 0.0078(5)
C15 0.0251(5) 0.0268(6) 0.0416(7) 0.0109(5) 0.0116(5) 0.0053(4)
C16 0.0312(6) 0.0230(5) 0.0324(6) 0.0077(5) 0.0049(5) 0.0065(4)
C17 0.0315(6) 0.0251(5) 0.0252(5) 0.0079(4) 0.0076(4) 0.0093(4)
C18 0.0346(6) 0.0258(6) 0.0253(5) 0.0060(4) 0.0066(4) 0.0052(5)

loop_
_atom_type_symbol
_atom_type_description
_atom_type_scat_dispersion_real
_atom_type_scat_dispersion_imag
_atom_type_scat_source
N N 0.0061 0.0033 'International Tables Vol C Tables 4.2.6.8 and 6.1.1.4'
F F 0.0171 0.0103 'International Tables Vol C Tables 4.2.6.8 and 6.1.1.4'
C C 0.0033 0.0016 'International Tables Vol C Tables 4.2.6.8 and 6.1.1.4'
H H 0.0000 0.0000 'International Tables Vol C Tables 4.2.6.8 and 6.1.1.4'

loop_
_geom_angle_atom_site_label_1
_geom_angle_atom_site_label_2
_geom_angle_atom_site_label_3
_geom_angle
_geom_angle_site_symmetry_1
_geom_angle_site_symmetry_3
_geom_angle_publ_flag
N3 N1 C6 119.87(9) . . ?
N3 N1 C5 113.38(9) . . ?
C6 N1 C5 126.39(9) . . ?
C11 N3 N1 108.07(9) . . ?
C2 C1 H1A 109.5 . . ?
C2 C1 H1B 109.5 . . ?
H1A C1 H1B 109.5 . . ?
C2 C1 H1C 109.5 . . ?
H1A C1 H1C 109.5 . . ?
H1B C1 H1C 109.5 . . ?
C13 C2 C3 118.18(12) . . ?
C13 C2 C1 120.19(12) . . ?
C3 C2 C1 121.63(13) . . ?
C4 C3 C2 121.28(11) . . ?
C4 C3 H3 119.4 . . ?
C2 C3 H3 119.4 . . ?
C15 C4 C3 119.42(11) . . ?
C15 C4 C5 119.78(10) . . ?
C3 C4 C5 120.74(10) . . ?
N1 C5 C4 113.08(9) . . ?
N1 C5 C12 101.58(9) . . ?
C4 C5 C12 112.99(9) . . ?
N1 C5 H5 109.6 . . ?
C4 C5 H5 109.6 . . ?
C12 C5 H5 109.6 . . ?
N1 C6 C17 120.70(10) . . ?
N1 C6 C7 119.99(10) . . ?
C17 C6 C7 119.31(10) . . ?
C8 C7 C6 120.13(11) . . ?
C8 C7 H7 119.9 . . ?
C6 C7 H7 119.9 . . ?
C7 C8 C9 120.33(11) . . ?
C7 C8 H8 119.8 . . ?
C9 C8 H8 119.8 . . ?
C8 C9 C18 119.77(11) . . ?
C8 C9 C10 119.82(11) . . ?
C18 C9 C10 120.41(12) . . ?
N2 C10 C9 179.06(15) . . ?
N3 C11 C16 119.70(10) . . ?
N3 C11 C12 115.70(10) . . ?
C16 C11 C12 124.52(10) . . ?
C11 C12 C5 101.26(9) . . ?
C11 C12 H12A 111.5 . . ?
C5 C12 H12A 111.5 . . ?
C11 C12 H12B 111.5 . . ?
C5 C12 H12B 111.5 . . ?
H12A C12 H12B 109.3 . . ?
C14 C13 C2 121.00(12) . . ?
C14 C13 H13 119.5 . . ?
C2 C13 H13 119.5 . . ?
C13 C14 C15 120.53(12) . . ?
C13 C14 H14 119.7 . . ?
C15 C14 H14 119.7 . . ?
C4 C15 C14 119.57(12) . . ?
C4 C15 H15 120.2 . . ?
C14 C15 H15 120.2 . . ?
F1 C16 F3 107.76(10) . . ?
F1 C16 F2 106.60(10) . . ?
F3 C16 F2 106.35(9) . . ?
F1 C16 C11 113.11(10) . . ?
F3 C16 C11 111.45(10) . . ?
F2 C16 C11 111.22(10) . . ?
C18 C17 C6 120.31(11) . . ?
C18 C17 H17 119.8 . . ?
C6 C17 H17 119.8 . . ?
C17 C18 C9 120.14(11) . . ?
C17 C18 H18 119.9 . . ?
C9 C18 H18 119.9 . . ?

loop_
_geom_bond_atom_site_label_1
_geom_bond_atom_site_label_2
_geom_bond_distance
_geom_bond_site_symmetry_2
_geom_bond_publ_flag
N1 N3 1.3670(13) . ?
N1 C6 1.3832(14) . ?
N1 C5 1.4827(14) . ?
N2 C10 1.1449(17) . ?
N3 C11 1.2801(14) . ?
F1 C16 1.3328(14) . ?
F2 C16 1.3432(15) . ?
F3 C16 1.3345(14) . ?
C1 C2 1.5035(19) . ?
C1 H1A 0.9800 . ?
C1 H1B 0.9800 . ?
C1 H1C 0.9800 . ?
C2 C13 1.390(2) . ?
C2 C3 1.3921(17) . ?
C3 C4 1.3903(16) . ?
C3 H3 0.9500 . ?
C4 C15 1.3857(16) . ?
C4 C5 1.5136(15) . ?
C5 C12 1.5533(16) . ?
C5 H5 1.0000 . ?
C6 C17 1.4021(16) . ?
C6 C7 1.4037(16) . ?
C7 C8 1.3819(16) . ?
C7 H7 0.9500 . ?
C8 C9 1.3928(18) . ?
C8 H8 0.9500 . ?
C9 C18 1.3999(18) . ?
C9 C10 1.4410(16) . ?
C11 C16 1.4872(16) . ?
C11 C12 1.4949(16) . ?
C12 H12A 0.9900 . ?
C12 H12B 0.9900 . ?
C13 C14 1.372(2) . ?
C13 H13 0.9500 . ?
C14 C15 1.3899(19) . ?
C14 H14 0.9500 . ?
C15 H15 0.9500 . ?
C17 C18 1.3794(16) . ?
C17 H17 0.9500 . ?
C18 H18 0.9500 . ?

loop_
_geom_torsion_atom_site_label_1
_geom_torsion_atom_site_label_2
_geom_torsion_atom_site_label_3
_geom_torsion_atom_site_label_4
_geom_torsion
_geom_torsion_site_symmetry_1
_geom_torsion_site_symmetry_2
_geom_torsion_site_symmetry_3
_geom_torsion_site_symmetry_4
_geom_torsion_publ_flag
C6 N1 N3 C11 -173.87(10) . . . . ?
C5 N1 N3 C11 -0.34(13) . . . . ?
C13 C2 C3 C4 -0.21(18) . . . . ?
C1 C2 C3 C4 -179.76(12) . . . . ?
C2 C3 C4 C15 1.01(17) . . . . ?
C2 C3 C4 C5 -176.18(10) . . . . ?
N3 N1 C5 C4 121.72(10) . . . . ?
C6 N1 C5 C4 -65.25(14) . . . . ?
N3 N1 C5 C12 0.34(12) . . . . ?
C6 N1 C5 C12 173.37(10) . . . . ?
C15 C4 C5 N1 137.70(11) . . . . ?
C3 C4 C5 N1 -45.13(14) . . . . ?
C15 C4 C5 C12 -107.60(12) . . . . ?
C3 C4 C5 C12 69.58(13) . . . . ?
N3 N1 C6 C17 -6.72(16) . . . . ?
C5 N1 C6 C17 -179.34(10) . . . . ?
N3 N1 C6 C7 174.19(10) . . . . ?
C5 N1 C6 C7 1.57(17) . . . . ?
N1 C6 C7 C8 177.79(10) . . . . ?
C17 C6 C7 C8 -1.31(17) . . . . ?
C6 C7 C8 C9 0.05(18) . . . . ?
C7 C8 C9 C18 0.97(17) . . . . ?
C7 C8 C9 C10 -178.09(11) . . . . ?
N1 N3 C11 C16 -176.81(10) . . . . ?
N1 N3 C11 C12 0.19(13) . . . . ?
N3 C11 C12 C5 0.02(13) . . . . ?
C16 C11 C12 C5 176.86(10) . . . . ?
N1 C5 C12 C11 -0.20(11) . . . . ?
C4 C5 C12 C11 -121.64(10) . . . . ?
C3 C2 C13 C14 -0.45(19) . . . . ?
C1 C2 C13 C14 179.10(13) . . . . ?
C2 C13 C14 C15 0.3(2) . . . . ?
C3 C4 C15 C14 -1.14(17) . . . . ?
C5 C4 C15 C14 176.07(10) . . . . ?
C13 C14 C15 C4 0.49(19) . . . . ?
N3 C11 C16 F1 -10.48(16) . . . . ?
C12 C11 C16 F1 172.80(10) . . . . ?
N3 C11 C16 F3 -132.07(11) . . . . ?
C12 C11 C16 F3 51.21(15) . . . . ?
N3 C11 C16 F2 109.45(12) . . . . ?
C12 C11 C16 F2 -67.27(14) . . . . ?
N1 C6 C17 C18 -177.53(10) . . . . ?
C7 C6 C17 C18 1.56(16) . . . . ?
C6 C17 C18 C9 -0.55(17) . . . . ?
C8 C9 C18 C17 -0.72(17) . . . . ?
C10 C9 C18 C17 178.33(11) . . . . ?
